data_1548256
loop_
_publ_author_name
'Baolin Wang'
'Yongxin Li'
'Rakesh Ganguly'
'Hajime Hirao'
'Rei Kinjo'

_publ_section_title
;
 Ambiphilic boron in 1,4,2,5-diazadiborinine
;
_journal_name_full 'Nature Communications'
_journal_page_first 11871
_journal_paper_doi 10.1038/ncomms11871
_journal_volume 7
_journal_year 2016
_chemical_formula_sum 'C20 H20 B2 Cl2 N4'
_chemical_formula_weight 408.92
_space_group_crystal_system triclinic
_space_group_IT_number 2
_space_group_name_Hall '-P 1'
_space_group_name_H-M_alt 'P -1'
_symmetry_space_group_name_Hall '-P 1'
_symmetry_space_group_name_H-M 'P -1'
_atom_sites_solution_hydrogens geom
_cell_angle_alpha 76.647(3)
_cell_angle_beta 85.978(2)
_cell_angle_gamma 66.7788(19)
_cell_formula_units_Z 1
_cell_length_a 6.7243(2)
_cell_length_b 8.4506(4)
_cell_length_c 9.7798(4)
_cell_measurement_reflns_used 3256
_cell_measurement_temperature 103.(2)
_cell_measurement_theta_max 29.8138
_cell_measurement_theta_min 3.0441
_cell_volume 496.77(4)
_computing_cell_refinement 'SAINT V8.34A (Bruker AXS Inc., 2013)'
_computing_data_collection 'APEX2 (Bruker AXS Inc., 2014)'
_computing_data_reduction 'SAINT V8.34A (Bruker AXS Inc., 2013)'
_computing_molecular_graphics 'XP (Bruker AXS Inc., 2014)'
_computing_publication_material 'APEX2 (Bruker AXS Inc., 2014)'
_computing_structure_refinement 'SHELXL-2014/6 (Sheldrick, 2014)'
_diffrn_ambient_temperature 103.(2)
_diffrn_detector_area_resol_mean 8.3333
_diffrn_measured_fraction_theta_full 0.998
_diffrn_measured_fraction_theta_max 0.998
_diffrn_measurement_device_type 'CCD area detector'
_diffrn_measurement_method 'phi and omega scans'
_diffrn_radiation_monochromator graphite
_diffrn_radiation_type MoK\a
_diffrn_radiation_wavelength 0.71073
_diffrn_reflns_av_R_equivalents 0.0641
_diffrn_reflns_av_unetI/netI 0.0569
_diffrn_reflns_limit_h_max 9
_diffrn_reflns_limit_h_min -9
_diffrn_reflns_limit_k_max 12
_diffrn_reflns_limit_k_min -12
_diffrn_reflns_limit_l_max 14
_diffrn_reflns_limit_l_min -14
_diffrn_reflns_number 14248
_diffrn_reflns_theta_full 31.41
_diffrn_reflns_theta_max 31.41
_diffrn_reflns_theta_min 2.69
_diffrn_source 'fine-focus sealed tube'
_exptl_absorpt_coefficient_mu 0.340
_exptl_absorpt_correction_T_max 0.95
_exptl_absorpt_correction_T_min 0.86
_exptl_absorpt_correction_type multi-scan
_exptl_absorpt_process_details 'SADABS V2014/4 (Bruker AXS Inc.)'
_exptl_crystal_colour colourless
_exptl_crystal_density_diffrn 1.367
_exptl_crystal_density_method 'not measured'
_exptl_crystal_description block
_exptl_crystal_F_000 212
_exptl_crystal_size_max 0.300
_exptl_crystal_size_mid 0.180
_exptl_crystal_size_min 0.150
_refine_diff_density_max 0.391
_refine_diff_density_min -0.367
_refine_ls_extinction_method none
_refine_ls_goodness_of_fit_ref 1.025
_refine_ls_hydrogen_treatment constr
_refine_ls_matrix_type full
_refine_ls_number_parameters 128
_refine_ls_number_reflns 3279
_refine_ls_number_restraints 0
_refine_ls_restrained_S_all 1.025
_refine_ls_R_factor_all 0.0722
_refine_ls_R_factor_gt 0.0475
_refine_ls_shift/su_max 0.001
_refine_ls_shift/su_mean 0.000
_refine_ls_structure_factor_coef Fsqd
_refine_ls_weighting_details 'w=1/[\s^2^(Fo^2^)+(0.0569P)^2^+0.2080P] where P=(Fo^2^+2Fc^2^)/3'
_refine_ls_weighting_scheme calc
_refine_ls_wR_factor_gt 0.1146
_refine_ls_wR_factor_ref 0.1259
_reflns_number_gt 2452
_reflns_number_total 3279
_reflns_threshold_expression 'I > 2\s(I)'
_cod_data_source_file ncomms11871-s2.cif
_cod_data_source_block I
_cod_original_cell_volume 496.77(3)
_cod_database_code 1548256

loop_
_space_group_symop_operation_xyz
'x, y, z'
'-x, -y, -z'

loop_
_atom_site_type_symbol
_atom_site_label
_atom_site_fract_x
_atom_site_fract_y
_atom_site_fract_z
_atom_site_U_iso_or_equiv
_atom_site_adp_type
_atom_site_calc_flag
_atom_site_refinement_flags_adp
_atom_site_refinement_flags_occupancy
_atom_site_refinement_flags_posn
_atom_site_occupancy
_atom_site_disorder_assembly
_atom_site_disorder_group
B B1 0.9897(3) 0.1255(2) 0.8465(2) 0.0165(3) Uani d . . . 1 . .
C C1 0.8022(3) 0.3094(2) 0.77317(17) 0.0173(3) Uani d . . . 1 . .
C C2 0.8183(3) 0.4132(2) 0.64261(18) 0.0226(4) Uani d . . . 1 . .
H H2 0.9471 0.3741 0.5912 0.027 Uiso calc U . R 1 . .
C C3 0.6504(3) 0.5725(2) 0.5859(2) 0.0271(4) Uani d . . . 1 . .
H H3 0.6652 0.6401 0.4965 0.032 Uiso calc U . R 1 . .
C C4 0.4627(3) 0.6324(2) 0.6594(2) 0.0261(4) Uani d . . . 1 . .
H H4 0.3479 0.741 0.6207 0.031 Uiso calc U . R 1 . .
C C5 0.4424(3) 0.5334(2) 0.7899(2) 0.0274(4) Uani d . . . 1 . .
H H5 0.3143 0.5746 0.8416 0.033 Uiso calc U . R 1 . .
C C6 0.6102(3) 0.3736(2) 0.8451(2) 0.0238(4) Uani d . . . 1 . .
H H6 0.5937 0.3061 0.9341 0.029 Uiso calc U . R 1 . .
C C7 1.0838(3) 0.0389(2) 1.11412(17) 0.0160(3) Uani d . . . 1 . .
C C8 1.1439(3) 0.2713(2) 0.9935(2) 0.0235(4) Uani d . . . 1 . .
H H8 1.1511 0.3619 0.9175 0.028 Uiso calc U . R 1 . .
C C9 1.2035(3) 0.2463(2) 1.1278(2) 0.0247(4) Uani d . . . 1 . .
H H9 1.2608 0.3147 1.1644 0.03 Uiso calc U . R 1 . .
C C10 1.2051(3) 0.0302(3) 1.35279(19) 0.0261(4) Uani d . . . 1 . .
H H10A 1.1564 -0.0673 1.3828 0.039 Uiso calc U . R 1 . .
H H10B 1.1255 0.1235 1.4032 0.039 Uiso calc U . R 1 . .
H H10C 1.3604 -0.013 1.3737 0.039 Uiso calc U . R 1 . .
Cl Cl1 1.23562(7) 0.06245(6) 0.73018(5) 0.02455(13) Uani d . . . 1 . .
N N1 1.0704(2) 0.14245(17) 0.98515(15) 0.0167(3) Uani d . . . 1 . .
N N2 1.1649(2) 0.10095(18) 1.20192(15) 0.0190(3) Uani d . . . 1 . .

loop_
_atom_site_aniso_label
_atom_site_aniso_U_11
_atom_site_aniso_U_22
_atom_site_aniso_U_33
_atom_site_aniso_U_12
_atom_site_aniso_U_13
_atom_site_aniso_U_23
B1 0.0171(8) 0.0152(8) 0.0159(8) -0.0063(6) 0.0015(6) -0.0016(6)
C1 0.0183(8) 0.0148(7) 0.0189(8) -0.0077(6) -0.0010(6) -0.0015(6)
C2 0.0258(9) 0.0200(8) 0.0191(8) -0.0079(7) 0.0000(7) -0.0005(6)
C3 0.0374(11) 0.0193(8) 0.0204(9) -0.0091(7) -0.0060(8) 0.0018(7)
C4 0.0273(9) 0.0158(7) 0.0322(10) -0.0045(7) -0.0112(8) -0.0030(7)
C5 0.0189(8) 0.0217(8) 0.0370(11) -0.0038(7) 0.0017(7) -0.0056(7)
C6 0.0219(9) 0.0203(8) 0.0247(9) -0.0070(7) 0.0038(7) 0.0000(7)
C7 0.0145(7) 0.0144(7) 0.0170(7) -0.0042(6) -0.0011(6) -0.0019(6)
C8 0.0280(9) 0.0190(8) 0.0257(9) -0.0143(7) -0.0034(7) 0.0015(7)
C9 0.0285(9) 0.0215(8) 0.0287(9) -0.0154(7) -0.0041(7) -0.0027(7)
C10 0.0297(10) 0.0338(10) 0.0176(8) -0.0158(8) -0.0031(7) -0.0033(7)
Cl1 0.0191(2) 0.0240(2) 0.0274(2) -0.00644(16) 0.00682(16) -0.00521(16)
N1 0.0176(7) 0.0129(6) 0.0187(7) -0.0066(5) -0.0025(5) 0.0003(5)
N2 0.0211(7) 0.0183(6) 0.0184(7) -0.0092(5) -0.0022(5) -0.0019(5)

loop_
_atom_type_symbol
_atom_type_description
_atom_type_scat_dispersion_real
_atom_type_scat_dispersion_imag
_atom_type_scat_source
C C 0.0033 0.0016 'International Tables Vol C Tables 4.2.6.8 and 6.1.1.4'
H H 0.0000 0.0000 'International Tables Vol C Tables 4.2.6.8 and 6.1.1.4'
B B 0.0013 0.0007 'International Tables Vol C Tables 4.2.6.8 and 6.1.1.4'
N N 0.0061 0.0033 'International Tables Vol C Tables 4.2.6.8 and 6.1.1.4'
Cl Cl 0.1484 0.1585 'International Tables Vol C Tables 4.2.6.8 and 6.1.1.4'

loop_
_geom_angle_atom_site_label_1
_geom_angle_atom_site_label_2
_geom_angle_atom_site_label_3
_geom_angle_site_symmetry_1
_geom_angle_site_symmetry_3
_geom_angle
N1 B1 C1 . . 110.11(13)
N1 B1 C7 . 2_757 106.88(13)
C1 B1 C7 . 2_757 114.28(14)
N1 B1 Cl1 . . 106.36(11)
C1 B1 Cl1 . . 111.45(11)
C7 B1 Cl1 2_757 . 107.35(11)
C2 C1 C6 . . 116.87(15)
C2 C1 B1 . . 124.65(15)
C6 C1 B1 . . 118.47(14)
C3 C2 C1 . . 121.68(17)
C4 C3 C2 . . 120.11(17)
C3 C4 C5 . . 119.65(17)
C4 C5 C6 . . 119.82(18)
C5 C6 C1 . . 121.87(17)
N1 C7 N2 . . 107.28(13)
N1 C7 B1 . 2_757 125.38(15)
N2 C7 B1 . 2_757 127.33(14)
C9 C8 N1 . . 108.18(15)
C8 C9 N2 . . 106.37(15)
C7 N1 C8 . . 108.58(14)
C7 N1 B1 . . 127.71(13)
C8 N1 B1 . . 123.70(14)
C7 N2 C9 . . 109.59(14)
C7 N2 C10 . . 126.28(14)
C9 N2 C10 . . 124.12(15)

loop_
_geom_bond_atom_site_label_1
_geom_bond_atom_site_label_2
_geom_bond_site_symmetry_2
_geom_bond_distance
B1 N1 . 1.551(2)
B1 C1 . 1.608(2)
B1 C7 2_757 1.610(2)
B1 Cl1 . 1.9066(19)
C1 C2 . 1.396(2)
C1 C6 . 1.397(2)
C2 C3 . 1.392(2)
C3 C4 . 1.380(3)
C4 C5 . 1.386(3)
C5 C6 . 1.391(2)
C7 N1 . 1.345(2)
C7 N2 . 1.345(2)
C7 B1 2_757 1.610(2)
C8 C9 . 1.345(3)
C8 N1 . 1.381(2)
C9 N2 . 1.384(2)
C10 N2 . 1.459(2)
